data_7159136
loop_
_publ_author_name
'Li, Liang'
'Li, Pengfei'
'Li, Tianhao'
'Zhang, Mingxiao'
'Liu, Wenjie'
'Li, Jing'
'Wang, Liang'
'Chen, Yue'

_publ_section_title
;
 Synthesis of the ABC ring system of kadlongilactones.
;
_journal_issue 8
_journal_name_full 'Organic &amp; biomolecular chemistry'
_journal_page_first 1704
_journal_page_last 1708
_journal_paper_doi 10.1039/d2ob01701f
_journal_volume 21
_journal_year 2023
_chemical_formula_moiety 'C13 H20 O3'
_chemical_formula_sum 'C13 H20 O3'
_chemical_formula_weight 224.29
_space_group_crystal_system monoclinic
_space_group_IT_number 14
_space_group_name_Hall '-P 2ybc'
_space_group_name_H-M_alt 'P 1 21/c 1'
_atom_sites_solution_hydrogens geom
_atom_sites_solution_primary dual
_audit_creation_date 2021-06-08
_audit_creation_method
;
Olex2 1.2
(compiled 2018.05.29 svn.r3508 for OlexSys, GUI svn.r5506)
;
_audit_update_record
;
2022-05-30 deposited with the CCDC.	2023-01-24 downloaded from the CCDC.
;
_cell_angle_alpha 90
_cell_angle_beta 94.904(8)
_cell_angle_gamma 90
_cell_formula_units_Z 4
_cell_length_a 5.9066(5)
_cell_length_b 11.7075(7)
_cell_length_c 17.8583(17)
_cell_measurement_reflns_used 2592
_cell_measurement_temperature 298(2)
_cell_measurement_theta_max 28.0330
_cell_measurement_theta_min 3.9110
_cell_volume 1230.41(17)
_computing_cell_refinement 'CrysAlisPro 1.171.40.84a (Rigaku OD, 2020)'
_computing_data_collection 'CrysAlisPro 1.171.40.84a (Rigaku OD, 2020)'
_computing_data_reduction 'CrysAlisPro 1.171.40.84a (Rigaku OD, 2020)'
_computing_molecular_graphics 'Olex2 (Dolomanov et al., 2009)'
_computing_publication_material 'Olex2 (Dolomanov et al., 2009)'
_computing_structure_refinement 'ShelXL (Sheldrick, 2015)'
_computing_structure_solution 'ShelXT (Sheldrick, 2015)'
_diffrn_ambient_environment N~2~
_diffrn_ambient_temperature 298(2)
_diffrn_detector 'Hybrid Pixel Array Detector'
_diffrn_detector_area_resol_mean 10.0000
_diffrn_measured_fraction_theta_full 0.986
_diffrn_measured_fraction_theta_max 0.863
_diffrn_measurement_details
;
List of Runs (angles in degrees, time in seconds):

  # Type    Start    End  Width  t~exp~   \w     \q     \k     \f   Frames
#--------------------------------------------------------------------------
  1  \w     60.00  85.00   1.00    3.00    --    0.90  19.00-180.00   25
  2  \w    -30.00  21.00   1.00    3.00    --    0.90  19.00-180.00   51
  3  \w    -29.00  45.00   1.00    3.00    --   -1.10  77.00 -60.00   74
  4  \w     54.00  88.00   1.00    3.00    --   -1.10  22.00-144.89   34
  5  \w    -33.00  16.00   1.00    3.00    --   -1.10  19.00 -90.00   49
  6  \w     31.00  56.00   1.00    3.00    --   -1.10  19.00 -90.00   25
;
_diffrn_measurement_device 'four-circle diffractometer'
_diffrn_measurement_device_type 'XtaLAB AFC12 (RINC): Kappa single'
_diffrn_measurement_method '\w scans'
_diffrn_orient_matrix_type 'CrysAlisPro convention (1999,Acta A55,543-557)'
_diffrn_orient_matrix_UB_11 0.1044436000
_diffrn_orient_matrix_UB_12 -0.0089960000
_diffrn_orient_matrix_UB_13 0.0219771000
_diffrn_orient_matrix_UB_21 0.0580781000
_diffrn_orient_matrix_UB_22 -0.0008739000
_diffrn_orient_matrix_UB_23 -0.0331466000
_diffrn_orient_matrix_UB_31 0.0163204000
_diffrn_orient_matrix_UB_32 0.0598603000
_diffrn_orient_matrix_UB_33 0.0028091000
_diffrn_radiation_monochromator mirror
_diffrn_radiation_probe x-ray
_diffrn_radiation_type MoK\a
_diffrn_radiation_wavelength 0.71073
_diffrn_reflns_av_R_equivalents 0.0470
_diffrn_reflns_av_unetI/netI 0.0489
_diffrn_reflns_Laue_measured_fraction_full 0.986
_diffrn_reflns_Laue_measured_fraction_max 0.863
_diffrn_reflns_limit_h_max 7
_diffrn_reflns_limit_h_min -7
_diffrn_reflns_limit_k_max 14
_diffrn_reflns_limit_k_min -15
_diffrn_reflns_limit_l_max 24
_diffrn_reflns_limit_l_min -23
_diffrn_reflns_number 11620
_diffrn_reflns_point_group_measured_fraction_full 0.986
_diffrn_reflns_point_group_measured_fraction_max 0.863
_diffrn_reflns_theta_full 25.242
_diffrn_reflns_theta_max 30.258
_diffrn_reflns_theta_min 3.664
_diffrn_source 'Rotating-anode X-ray tube (dual wavelength)'
_diffrn_source_type 'Rigaku (Mo) X-ray DW Source'
_exptl_absorpt_coefficient_mu 0.084
_exptl_absorpt_correction_T_max 1.00000
_exptl_absorpt_correction_T_min 0.76125
_exptl_absorpt_correction_type multi-scan
_exptl_absorpt_process_details
;
CrysAlisPro 1.171.40.84a (Rigaku Oxford Diffraction, 2020)
Empirical absorption correction using spherical harmonics,
implemented in SCALE3 ABSPACK scaling algorithm.
;
_exptl_crystal_colour colourless
_exptl_crystal_colour_primary colourless
_exptl_crystal_density_diffrn 1.211
_exptl_crystal_description block
_exptl_crystal_F_000 488
_exptl_crystal_size_max 0.18
_exptl_crystal_size_mid 0.17
_exptl_crystal_size_min 0.16
_refine_diff_density_max 0.261
_refine_diff_density_min -0.237
_refine_diff_density_rms 0.033
_refine_ls_extinction_method none
_refine_ls_goodness_of_fit_ref 1.084
_refine_ls_hydrogen_treatment constr
_refine_ls_matrix_type full
_refine_ls_number_parameters 147
_refine_ls_number_reflns 3175
_refine_ls_number_restraints 0
_refine_ls_restrained_S_all 1.084
_refine_ls_R_factor_all 0.0723
_refine_ls_R_factor_gt 0.0498
_refine_ls_shift/su_max 0.000
_refine_ls_shift/su_mean 0.000
_refine_ls_structure_factor_coef Fsqd
_refine_ls_weighting_details 'w=1/[\s^2^(Fo^2^)+(0.0556P)^2^+0.1601P] where P=(Fo^2^+2Fc^2^)/3'
_refine_ls_weighting_scheme calc
_refine_ls_wR_factor_gt 0.1320
_refine_ls_wR_factor_ref 0.1439
_reflns_Friedel_coverage 0.000
_reflns_number_gt 2235
_reflns_number_total 3175
_reflns_threshold_expression 'I > 2\s(I)'
_cod_data_source_file d2ob01701f2.cif
_cod_data_source_block zmx-1-87
_cod_depositor_comments 'Adding full bibliography for 7159130--7159137.cif.'
_cod_original_cell_volume 1230.40(17)
_cod_database_code 7159136
_shelx_shelxl_version_number 2014/7
_shelx_space_group_comment
;
The symmetry employed for this shelxl refinement is uniquely defined
by the following loop, which should always be used as a source of
symmetry information in preference to the above space-group names.
They are only intended as comments.
;
_shelx_estimated_absorpt_t_max 0.987
_shelx_estimated_absorpt_t_min 0.985
_reflns_odcompleteness_completeness 98.42
_reflns_odcompleteness_iscentric 1
_reflns_odcompleteness_theta 26.32
_olex2_refinement_description
;
1. Fixed Uiso
 At 1.2 times of:
  All C(H) groups, All C(H,H) groups
 At 1.5 times of:
  All C(H,H,H) groups
2.a Ternary CH refined with riding coordinates:
 C004(H004), C005(H005)
2.b Secondary CH2 refined with riding coordinates:
 C009(H00A,H00B), C00A(H00C,H00D), C00B(H00E,H00F), C00C(H00G,H00H), C00D(H00I,
 H00J), C00F(H00N,H00O)
2.c Idealised Me refined as rotating group:
 C00E(H00K,H00L,H00M), C00G(H00P,H00Q,H00R)
;
_olex2_submission_special_instructions 'No special instructions were received'
_oxdiff_exptl_absorpt_empirical_details
;
Empirical correction (ABSPACK) includes:
- Absorption correction using spherical harmonics
- Frame scaling
;
_oxdiff_exptl_absorpt_empirical_full_max 1.381
_oxdiff_exptl_absorpt_empirical_full_min 0.817

loop_
_space_group_symop_operation_xyz
'x, y, z'
'-x, y+1/2, -z+1/2'
'-x, -y, -z'
'x, -y-1/2, z-1/2'

loop_
_atom_site_label
_atom_site_type_symbol
_atom_site_fract_x
_atom_site_fract_y
_atom_site_fract_z
_atom_site_U_iso_or_equiv
_atom_site_adp_type
_atom_site_occupancy
_atom_site_site_symmetry_order
_atom_site_calc_flag
_atom_site_refinement_flags_posn
_atom_site_refinement_flags_adp
_atom_site_refinement_flags_occupancy
_atom_site_disorder_assembly
_atom_site_disorder_group
O001 O 0.49089(18) 0.70873(9) 0.57677(6) 0.0571(3) Uani 1 1 d . . . . .
O002 O 0.0173(3) 0.93226(11) 0.77474(8) 0.0921(5) Uani 1 1 d . . . . .
O003 O 0.6511(2) 0.85633(13) 0.53309(10) 0.0971(5) Uani 1 1 d . . . . .
C004 C 0.2504(2) 0.68970(10) 0.68424(7) 0.0408(3) Uani 1 1 d . . . . .
H004 H 0.1530 0.6315 0.7044 0.049 Uiso 1 1 calc R . . . .
C005 C 0.1076(2) 0.79987(10) 0.68080(8) 0.0435(3) Uani 1 1 d . . . . .
H005 H -0.0338 0.7833 0.6500 0.052 Uiso 1 1 calc R . . . .
C006 C 0.0426(3) 0.83296(12) 0.75871(9) 0.0527(4) Uani 1 1 d . . . . .
C007 C 0.4827(3) 0.81900(13) 0.55680(9) 0.0560(4) Uani 1 1 d . . . . .
C008 C 0.3076(3) 0.64313(11) 0.60762(9) 0.0506(4) Uani 1 1 d . . . . .
C009 C 0.2771(3) 0.89035(13) 0.56538(9) 0.0574(4) Uani 1 1 d . . . . .
H00A H 0.1491 0.8567 0.5356 0.069 Uiso 1 1 calc R . . . .
H00B H 0.3022 0.9657 0.5451 0.069 Uiso 1 1 calc R . . . .
C00A C 0.0167(3) 0.74302(13) 0.81711(9) 0.0559(4) Uani 1 1 d . . . . .
H00C H -0.0421 0.6736 0.7931 0.067 Uiso 1 1 calc R . . . .
H00D H -0.0911 0.7687 0.8515 0.067 Uiso 1 1 calc R . . . .
C00B C 0.2156(3) 0.90315(12) 0.64597(9) 0.0588(4) Uani 1 1 d . . . . .
H00E H 0.1117 0.9671 0.6478 0.071 Uiso 1 1 calc R . . . .
H00F H 0.3526 0.9227 0.6771 0.071 Uiso 1 1 calc R . . . .
C00C C 0.4567(3) 0.69915(14) 0.74217(9) 0.0551(4) Uani 1 1 d . . . . .
H00G H 0.5837 0.6586 0.7236 0.066 Uiso 1 1 calc R . . . .
H00H H 0.4994 0.7788 0.7480 0.066 Uiso 1 1 calc R . . . .
C00D C 0.4105(3) 0.65069(15) 0.81847(10) 0.0639(4) Uani 1 1 d . . . . .
H00I H 0.3523 0.5736 0.8113 0.077 Uiso 1 1 calc R . . . .
H00J H 0.5535 0.6457 0.8493 0.077 Uiso 1 1 calc R . . . .
C00E C 0.1004(3) 0.63295(15) 0.55146(10) 0.0697(5) Uani 1 1 d . . . . .
H00K H 0.0232 0.7051 0.5473 0.105 Uiso 1 1 calc GR . . . .
H00L H -0.0003 0.5759 0.5683 0.105 Uiso 1 1 calc GR . . . .
H00M H 0.1476 0.6114 0.5033 0.105 Uiso 1 1 calc GR . . . .
C00F C 0.2450(3) 0.71840(16) 0.86069(10) 0.0669(4) Uani 1 1 d . . . . .
H00N H 0.3153 0.7906 0.8759 0.080 Uiso 1 1 calc R . . . .
H00O H 0.2175 0.6770 0.9061 0.080 Uiso 1 1 calc R . . . .
C00G C 0.4183(4) 0.52499(13) 0.61707(12) 0.0788(6) Uani 1 1 d . . . . .
H00P H 0.4467 0.4953 0.5686 0.118 Uiso 1 1 calc GR . . . .
H00Q H 0.3182 0.4743 0.6407 0.118 Uiso 1 1 calc GR . . . .
H00R H 0.5592 0.5314 0.6478 0.118 Uiso 1 1 calc GR . . . .

loop_
_atom_site_aniso_label
_atom_site_aniso_U_11
_atom_site_aniso_U_22
_atom_site_aniso_U_33
_atom_site_aniso_U_23
_atom_site_aniso_U_13
_atom_site_aniso_U_12
O001 0.0594(7) 0.0495(6) 0.0658(7) 0.0107(5) 0.0260(5) 0.0004(4)
O002 0.1443(14) 0.0551(7) 0.0820(9) -0.0089(6) 0.0392(9) 0.0307(8)
O003 0.0657(8) 0.0941(10) 0.1345(14) 0.0589(9) 0.0258(8) -0.0094(7)
C004 0.0437(7) 0.0332(6) 0.0468(7) 0.0011(5) 0.0111(5) -0.0033(5)
C005 0.0498(7) 0.0366(6) 0.0440(7) -0.0019(5) 0.0035(6) 0.0008(5)
C006 0.0562(9) 0.0486(8) 0.0542(9) -0.0053(6) 0.0093(7) 0.0103(6)
C007 0.0590(9) 0.0564(9) 0.0529(8) 0.0171(7) 0.0063(7) -0.0089(7)
C008 0.0612(9) 0.0373(7) 0.0567(8) -0.0020(6) 0.0244(7) -0.0056(6)
C009 0.0717(10) 0.0462(8) 0.0546(9) 0.0146(6) 0.0077(7) -0.0004(7)
C00A 0.0577(9) 0.0630(9) 0.0489(8) -0.0028(7) 0.0159(7) 0.0012(7)
C00B 0.0849(11) 0.0363(7) 0.0558(9) 0.0031(6) 0.0090(8) -0.0026(7)
C00C 0.0455(8) 0.0599(9) 0.0599(9) 0.0085(7) 0.0050(7) 0.0007(6)
C00D 0.0598(9) 0.0708(10) 0.0598(10) 0.0159(8) -0.0034(8) 0.0059(8)
C00E 0.0848(12) 0.0688(10) 0.0575(10) -0.0219(8) 0.0169(9) -0.0270(9)
C00F 0.0749(11) 0.0773(11) 0.0478(9) 0.0048(8) 0.0011(8) -0.0004(8)
C00G 0.1119(15) 0.0404(8) 0.0923(14) 0.0023(8) 0.0559(12) 0.0096(8)

loop_
_atom_type_symbol
_atom_type_description
_atom_type_scat_dispersion_real
_atom_type_scat_dispersion_imag
_atom_type_scat_source
C C 0.0033 0.0016 'International Tables Vol C Tables 4.2.6.8 and 6.1.1.4'
H H 0.0000 0.0000 'International Tables Vol C Tables 4.2.6.8 and 6.1.1.4'
O O 0.0106 0.0060 'International Tables Vol C Tables 4.2.6.8 and 6.1.1.4'

loop_
_geom_angle_atom_site_label_1
_geom_angle_atom_site_label_2
_geom_angle_atom_site_label_3
_geom_angle
_geom_angle_site_symmetry_1
_geom_angle_site_symmetry_3
_geom_angle_publ_flag
C007 O001 C008 126.27(12) . . ?
C005 C004 H004 105.1 . . ?
C008 C004 H004 105.1 . . ?
C008 C004 C005 115.02(12) . . ?
C00C C004 H004 105.1 . . ?
C00C C004 C005 111.56(11) . . ?
C00C C004 C008 113.82(12) . . ?
C004 C005 H005 107.1 . . ?
C006 C005 C004 110.87(11) . . ?
C006 C005 H005 107.1 . . ?
C00B C005 C004 115.73(12) . . ?
C00B C005 H005 107.1 . . ?
C00B C005 C006 108.51(11) . . ?
O002 C006 C005 120.41(14) . . ?
O002 C006 C00A 119.23(14) . . ?
C00A C006 C005 120.33(12) . . ?
O001 C007 C009 121.56(12) . . ?
O003 C007 O001 115.75(16) . . ?
O003 C007 C009 122.69(15) . . ?
O001 C008 C004 111.88(11) . . ?
O001 C008 C00E 111.74(12) . . ?
O001 C008 C00G 101.03(12) . . ?
C00E C008 C004 112.95(12) . . ?
C00E C008 C00G 108.29(14) . . ?
C00G C008 C004 110.25(13) . . ?
C007 C009 H00A 108.6 . . ?
C007 C009 H00B 108.6 . . ?
C007 C009 C00B 114.49(13) . . ?
H00A C009 H00B 107.6 . . ?
C00B C009 H00A 108.6 . . ?
C00B C009 H00B 108.6 . . ?
C006 C00A H00C 109.6 . . ?
C006 C00A H00D 109.6 . . ?
C006 C00A C00F 110.44(14) . . ?
H00C C00A H00D 108.1 . . ?
C00F C00A H00C 109.6 . . ?
C00F C00A H00D 109.6 . . ?
C005 C00B H00E 108.1 . . ?
C005 C00B H00F 108.1 . . ?
C009 C00B C005 116.74(12) . . ?
C009 C00B H00E 108.1 . . ?
C009 C00B H00F 108.1 . . ?
H00E C00B H00F 107.3 . . ?
C004 C00C H00G 109.1 . . ?
C004 C00C H00H 109.1 . . ?
H00G C00C H00H 107.8 . . ?
C00D C00C C004 112.60(13) . . ?
C00D C00C H00G 109.1 . . ?
C00D C00C H00H 109.1 . . ?
C00C C00D H00I 108.5 . . ?
C00C C00D H00J 108.5 . . ?
H00I C00D H00J 107.5 . . ?
C00F C00D C00C 115.13(13) . . ?
C00F C00D H00I 108.5 . . ?
C00F C00D H00J 108.5 . . ?
C008 C00E H00K 109.5 . . ?
C008 C00E H00L 109.5 . . ?
C008 C00E H00M 109.5 . . ?
H00K C00E H00L 109.5 . . ?
H00K C00E H00M 109.5 . . ?
H00L C00E H00M 109.5 . . ?
C00A C00F H00N 108.5 . . ?
C00A C00F H00O 108.5 . . ?
C00D C00F C00A 115.23(14) . . ?
C00D C00F H00N 108.5 . . ?
C00D C00F H00O 108.5 . . ?
H00N C00F H00O 107.5 . . ?
C008 C00G H00P 109.5 . . ?
C008 C00G H00Q 109.5 . . ?
C008 C00G H00R 109.5 . . ?
H00P C00G H00Q 109.5 . . ?
H00P C00G H00R 109.5 . . ?
H00Q C00G H00R 109.5 . . ?

loop_
_geom_bond_atom_site_label_1
_geom_bond_atom_site_label_2
_geom_bond_distance
_geom_bond_site_symmetry_2
_geom_bond_publ_flag
O001 C007 1.3391(18) . ?
O001 C008 1.4724(16) . ?
O002 C006 1.2096(18) . ?
O003 C007 1.1963(19) . ?
C004 H004 0.9800 . ?
C004 C005 1.5395(17) . ?
C004 C008 1.5370(19) . ?
C004 C00C 1.533(2) . ?
C005 H005 0.9800 . ?
C005 C006 1.525(2) . ?
C005 C00B 1.5241(19) . ?
C006 C00A 1.499(2) . ?
C007 C009 1.493(2) . ?
C008 C00E 1.519(3) . ?
C008 C00G 1.533(2) . ?
C009 H00A 0.9700 . ?
C009 H00B 0.9700 . ?
C009 C00B 1.522(2) . ?
C00A H00C 0.9700 . ?
C00A H00D 0.9700 . ?
C00A C00F 1.526(2) . ?
C00B H00E 0.9700 . ?
C00B H00F 0.9700 . ?
C00C H00G 0.9700 . ?
C00C H00H 0.9700 . ?
C00C C00D 1.522(2) . ?
C00D H00I 0.9700 . ?
C00D H00J 0.9700 . ?
C00D C00F 1.509(2) . ?
C00E H00K 0.9600 . ?
C00E H00L 0.9600 . ?
C00E H00M 0.9600 . ?
C00F H00N 0.9700 . ?
C00F H00O 0.9700 . ?
C00G H00P 0.9600 . ?
C00G H00Q 0.9600 . ?
C00G H00R 0.9600 . ?
